data_8102345
loop_
_publ_author_name
'Huan Liang'
'Sylvain Canesi'
'Brian O. Patrick'
'Marco A. Ciufolini'

_publ_section_title
;
 Crystal structure of
 2,3,6a,9-tetrahydro-1H-6,9-methanopyrrolo[2,1-i][2,1]benzisothiazol-10(6H)-one
 5,5-dioxide, C11H13NO3S
;
_journal_issue 1
_journal_name_full 'Zeitschrift f\"ur Kristallographie - New Crystal Structures'
_journal_page_first 83
_journal_volume 224
_journal_year 2009
_chemical_formula_sum 'C11 H13 N O3 S'
_chemical_formula_weight 239.28
_chemical_name_systematic
;
 2,3,6a,9-tetrahydro-1H-6,9-methanopyrrolo[2,1-i][2,1]benzisothiazol-10(6H)-one
 5,5-dioxide
;
_space_group_IT_number 14
_symmetry_cell_setting monoclinic
_symmetry_space_group_name_Hall '-P 2ybc'
_symmetry_space_group_name_H-M 'P 1 21/c 1'
_atom_sites_solution_hydrogens geom
_atom_sites_solution_primary direct
_atom_sites_solution_secondary difmap
_audit_creation_method SHELXL-97
_cell_angle_alpha 90.00
_cell_angle_beta 116.832(6)
_cell_angle_gamma 90.00
_cell_formula_units_Z 8
_cell_length_a 11.5644(17)
_cell_length_b 16.574(2)
_cell_length_c 12.1519(19)
_cell_measurement_reflns_used 9912
_cell_measurement_temperature 173(2)
_cell_measurement_theta_max 27.79
_cell_measurement_theta_min 2.36
_cell_volume 2078.4(5)
_computing_cell_refinement 'SAINT (Bruker, 2003)'
_computing_data_collection 'SAINT (Bruker, 2003)'
_computing_data_reduction 'SAINT (Bruker, 2003)'
_computing_molecular_graphics 'ORTEP3 for Windows (Farrugia, 1997)'
_computing_publication_material 'WinGx (Farrugia, 1999)'
_computing_structure_refinement 'SHELXL-97 (Sheldrick, 1997)'
_computing_structure_solution 'SIR-97 (Altomare, 1999)'
_diffrn_ambient_temperature 173(2)
_diffrn_measured_fraction_theta_full 0.995
_diffrn_measured_fraction_theta_max 0.995
_diffrn_measurement_device_type 'Bruker X8 APEX II'
_diffrn_measurement_method 'asrea detector'
_diffrn_radiation_monochromator graphite
_diffrn_radiation_source 'fine-focus sealed tube'
_diffrn_radiation_type MoK\a
_diffrn_radiation_wavelength 0.71073
_diffrn_reflns_av_R_equivalents 0.0280
_diffrn_reflns_av_sigmaI/netI 0.0199
_diffrn_reflns_limit_h_max 15
_diffrn_reflns_limit_h_min -15
_diffrn_reflns_limit_k_max 21
_diffrn_reflns_limit_k_min -17
_diffrn_reflns_limit_l_max 15
_diffrn_reflns_limit_l_min -15
_diffrn_reflns_number 23788
_diffrn_reflns_theta_full 27.81
_diffrn_reflns_theta_max 27.81
_diffrn_reflns_theta_min 1.97
_exptl_absorpt_coefficient_mu 0.302
_exptl_absorpt_correction_T_max 0.902
_exptl_absorpt_correction_T_min 0.784
_exptl_absorpt_correction_type multi-scan
_exptl_absorpt_process_details 'SADABS (Bruker, 2003)'
_exptl_crystal_colour colourless
_exptl_crystal_density_diffrn 1.529
_exptl_crystal_density_method 'not measured'
_exptl_crystal_description prism
_exptl_crystal_F_000 1008
_exptl_crystal_size_max 0.60
_exptl_crystal_size_mid 0.48
_exptl_crystal_size_min 0.34
_refine_diff_density_max 0.388
_refine_diff_density_min -0.394
_refine_diff_density_rms 0.059
_refine_ls_extinction_method none
_refine_ls_goodness_of_fit_ref 1.048
_refine_ls_hydrogen_treatment constr
_refine_ls_matrix_type full
_refine_ls_number_parameters 289
_refine_ls_number_reflns 4903
_refine_ls_number_restraints 0
_refine_ls_restrained_S_all 1.048
_refine_ls_R_factor_all 0.0396
_refine_ls_R_factor_gt 0.0340
_refine_ls_shift/su_max 0.000
_refine_ls_shift/su_mean 0.000
_refine_ls_structure_factor_coef Fsqd
_refine_ls_weighting_details 'calc w=1/[\s^2^(Fo^2^)+(0.0502P)^2^+0.9812P] where P=(Fo^2^+2Fc^2^)/3'
_refine_ls_weighting_scheme calc
_refine_ls_wR_factor_gt 0.0905
_refine_ls_wR_factor_ref 0.0943
_reflns_number_gt 4311
_reflns_number_total 4903
_reflns_threshold_expression >2sigma(I)
_cod_data_source_file 1267-2398.cff
_cod_data_source_block mc015
_cod_original_sg_symbol_H-M 'P 21/c'
_cod_database_code 8102345

loop_
_symmetry_equiv_pos_as_xyz
'x, y, z'
'-x, y+1/2, -z+1/2'
'-x, -y, -z'
'x, -y-1/2, z-1/2'

loop_
_atom_site_label
_atom_site_type_symbol
_atom_site_fract_x
_atom_site_fract_y
_atom_site_fract_z
_atom_site_U_iso_or_equiv
_atom_site_adp_type
_atom_site_occupancy
_atom_site_symmetry_multiplicity
_atom_site_calc_flag
_atom_site_refinement_flags
_atom_site_disorder_assembly
_atom_site_disorder_group
C1 C -0.32753(13) -0.03757(8) 0.26945(12) 0.0185(3) Uani 1 1 d . . .
C2 C -0.43491(13) -0.00834(8) 0.30216(12) 0.0169(3) Uani 1 1 d . . .
C3 C -0.51576(13) -0.08413(8) 0.29993(12) 0.0186(3) Uani 1 1 d . . .
H3 H -0.5739 -0.0730 0.3390 0.022 Uiso 1 1 calc R . .
C4 C -0.42740(14) -0.15443(9) 0.35951(14) 0.0235(3) Uani 1 1 d . . .
H4 H -0.4292 -0.1838 0.4259 0.028 Uiso 1 1 calc R . .
C5 C -0.34666(14) -0.17264(9) 0.31298(14) 0.0250(3) Uani 1 1 d . . .
H5 H -0.2862 -0.2157 0.3436 0.030 Uiso 1 1 calc R . .
C6 C -0.35830(14) -0.11958(8) 0.20758(14) 0.0218(3) Uani 1 1 d . . .
H6 H -0.2954 -0.1352 0.1757 0.026 Uiso 1 1 calc R . .
C7 C -0.50063(14) -0.12347(9) 0.10579(13) 0.0235(3) Uani 1 1 d . . .
H7A H -0.5122 -0.0867 0.0374 0.028 Uiso 1 1 calc R . .
H7B H -0.5211 -0.1790 0.0725 0.028 Uiso 1 1 calc R . .
C8 C -0.59362(13) -0.09871(8) 0.15955(13) 0.0199(3) Uani 1 1 d . . .
H8 H -0.6636 -0.1396 0.1406 0.024 Uiso 1 1 calc R . .
C13 C -0.52579(16) 0.12673(9) 0.24548(16) 0.0319(4) Uani 1 1 d . . .
H13A H -0.6139 0.1497 0.2007 0.038 Uiso 1 1 calc R . .
H13B H -0.4629 0.1642 0.2382 0.038 Uiso 1 1 calc R . .
C14 C -0.49195(16) 0.11154(10) 0.37971(16) 0.0323(4) Uani 1 1 d . . .
H14A H -0.5685 0.0927 0.3888 0.039 Uiso 1 1 calc R . .
H14B H -0.4569 0.1608 0.4300 0.039 Uiso 1 1 calc R . .
C15 C -0.38899(14) 0.04565(9) 0.41605(13) 0.0242(3) Uani 1 1 d . . .
H15A H -0.3834 0.0148 0.4881 0.029 Uiso 1 1 calc R . .
H15B H -0.3029 0.0691 0.4364 0.029 Uiso 1 1 calc R . .
N12 N -0.51878(11) 0.04542(7) 0.19641(11) 0.0203(2) Uani 1 1 d . . .
O10 O -0.69751(11) 0.01600(8) -0.01717(10) 0.0335(3) Uani 1 1 d . . .
O11 O -0.75392(10) 0.01654(7) 0.15371(11) 0.0313(3) Uani 1 1 d . . .
O16 O -0.22865(10) -0.00062(6) 0.29665(10) 0.0258(2) Uani 1 1 d . . .
S9 S -0.65882(3) -0.00012(2) 0.11082(3) 0.02121(10) Uani 1 1 d . . .
C17 C 0.12712(13) 0.19635(8) 0.32790(13) 0.0206(3) Uani 1 1 d . . .
C18 C 0.02694(13) 0.24804(8) 0.34735(12) 0.0177(3) Uani 1 1 d . . .
C19 C -0.07102(13) 0.18903(8) 0.36011(12) 0.0189(3) Uani 1 1 d . . .
H19 H -0.1284 0.2173 0.3895 0.023 Uiso 1 1 calc R . .
C20 C 0.00142(14) 0.12058(9) 0.44352(13) 0.0246(3) Uani 1 1 d . . .
H20 H -0.0085 0.1072 0.5148 0.029 Uiso 1 1 calc R . .
C21 C 0.08019(15) 0.07985(9) 0.41132(14) 0.0265(3) Uani 1 1 d . . .
H21 H 0.1312 0.0356 0.4577 0.032 Uiso 1 1 calc R . .
C22 C 0.08196(14) 0.10968(9) 0.29466(14) 0.0241(3) Uani 1 1 d . . .
H22 H 0.1424 0.0776 0.2735 0.029 Uiso 1 1 calc R . .
C23 C -0.05884(14) 0.10817(9) 0.18947(14) 0.0239(3) Uani 1 1 d . . .
H23A H -0.0604 0.1298 0.1128 0.029 Uiso 1 1 calc R . .
H23B H -0.0908 0.0519 0.1737 0.029 Uiso 1 1 calc R . .
C24 C -0.14756(13) 0.15936(8) 0.22555(12) 0.0189(3) Uani 1 1 d . . .
H24 H -0.2266 0.1285 0.2140 0.023 Uiso 1 1 calc R . .
C29 C -0.03826(16) 0.38226(9) 0.25833(14) 0.0266(3) Uani 1 1 d . . .
H29A H -0.1221 0.4089 0.2064 0.032 Uiso 1 1 calc R . .
H29B H 0.0309 0.4094 0.2454 0.032 Uiso 1 1 calc R . .
C30 C -0.00867(16) 0.38435(9) 0.39367(14) 0.0277(3) Uani 1 1 d . . .
H30A H -0.0884 0.3774 0.4037 0.033 Uiso 1 1 calc R . .
H30B H 0.0339 0.4356 0.4331 0.033 Uiso 1 1 calc R . .
C31 C 0.08311(14) 0.31261(9) 0.44729(13) 0.0244(3) Uani 1 1 d . . .
H31A H 0.1724 0.3270 0.4634 0.029 Uiso 1 1 calc R . .
H31B H 0.0842 0.2939 0.5251 0.029 Uiso 1 1 calc R . .
N28 N -0.04399(11) 0.29459(7) 0.22902(10) 0.0192(2) Uani 1 1 d . . .
O26 O -0.28704(10) 0.29330(7) 0.17214(11) 0.0308(3) Uani 1 1 d . . .
O27 O -0.21755(11) 0.24907(7) 0.01986(10) 0.0300(3) Uani 1 1 d . . .
O32 O 0.22968(11) 0.22254(7) 0.34026(12) 0.0330(3) Uani 1 1 d . . .
S25 S -0.18974(3) 0.25422(2) 0.14753(3) 0.01961(9) Uani 1 1 d . . .

loop_
_atom_site_aniso_label
_atom_site_aniso_U_11
_atom_site_aniso_U_22
_atom_site_aniso_U_33
_atom_site_aniso_U_23
_atom_site_aniso_U_13
_atom_site_aniso_U_12
C1 0.0177(6) 0.0170(6) 0.0196(6) 0.0041(5) 0.0072(5) 0.0012(5)
C2 0.0168(6) 0.0143(6) 0.0178(6) 0.0002(5) 0.0061(5) 0.0000(5)
C3 0.0194(6) 0.0166(6) 0.0206(6) 0.0001(5) 0.0098(5) -0.0013(5)
C4 0.0250(7) 0.0170(7) 0.0261(7) 0.0041(5) 0.0095(6) -0.0025(5)
C5 0.0235(7) 0.0145(6) 0.0335(8) 0.0017(6) 0.0100(6) 0.0007(5)
C6 0.0210(7) 0.0185(7) 0.0291(7) -0.0026(6) 0.0141(6) 0.0002(5)
C7 0.0255(7) 0.0218(7) 0.0248(7) -0.0068(6) 0.0127(6) -0.0026(6)
C8 0.0179(6) 0.0183(6) 0.0223(7) -0.0032(5) 0.0080(5) -0.0033(5)
C13 0.0311(8) 0.0142(7) 0.0420(9) -0.0008(6) 0.0089(7) 0.0024(6)
C14 0.0309(8) 0.0244(8) 0.0380(9) -0.0124(7) 0.0123(7) 0.0008(6)
C15 0.0251(7) 0.0218(7) 0.0224(7) -0.0063(6) 0.0080(6) -0.0020(6)
N12 0.0184(5) 0.0154(6) 0.0225(6) 0.0017(4) 0.0051(5) 0.0005(4)
O10 0.0301(6) 0.0407(7) 0.0209(5) 0.0053(5) 0.0036(5) 0.0006(5)
O11 0.0212(5) 0.0331(6) 0.0401(6) -0.0012(5) 0.0144(5) 0.0035(5)
O16 0.0207(5) 0.0261(6) 0.0300(6) 0.0014(4) 0.0108(4) -0.0057(4)
S9 0.01665(17) 0.02271(18) 0.02048(17) 0.00057(13) 0.00504(13) 0.00028(12)
C17 0.0196(6) 0.0195(7) 0.0241(6) 0.0035(5) 0.0112(5) 0.0018(5)
C18 0.0174(6) 0.0170(6) 0.0178(6) 0.0014(5) 0.0072(5) 0.0009(5)
C19 0.0179(6) 0.0220(7) 0.0182(6) 0.0025(5) 0.0093(5) 0.0000(5)
C20 0.0241(7) 0.0258(7) 0.0206(6) 0.0064(6) 0.0072(6) -0.0045(6)
C21 0.0228(7) 0.0178(7) 0.0305(8) 0.0056(6) 0.0047(6) -0.0008(6)
C22 0.0224(7) 0.0187(7) 0.0324(8) -0.0019(6) 0.0134(6) 0.0021(5)
C23 0.0274(7) 0.0194(7) 0.0245(7) -0.0034(5) 0.0115(6) -0.0010(6)
C24 0.0180(6) 0.0182(6) 0.0197(6) 0.0032(5) 0.0077(5) -0.0020(5)
C29 0.0311(8) 0.0152(7) 0.0288(7) 0.0024(6) 0.0093(6) 0.0002(6)
C30 0.0300(8) 0.0198(7) 0.0285(7) -0.0042(6) 0.0091(6) 0.0030(6)
C31 0.0249(7) 0.0207(7) 0.0222(7) -0.0038(6) 0.0058(6) 0.0003(6)
N28 0.0209(6) 0.0161(6) 0.0187(5) 0.0018(4) 0.0073(5) -0.0010(4)
O26 0.0222(5) 0.0327(6) 0.0358(6) 0.0036(5) 0.0115(5) 0.0071(4)
O27 0.0342(6) 0.0336(6) 0.0174(5) 0.0030(4) 0.0075(4) -0.0054(5)
O32 0.0236(5) 0.0281(6) 0.0528(7) 0.0050(5) 0.0220(5) -0.0012(5)
S25 0.01867(17) 0.02032(18) 0.01755(17) 0.00260(12) 0.00616(13) -0.00004(12)

loop_
_atom_type_symbol
_atom_type_description
_atom_type_scat_dispersion_real
_atom_type_scat_dispersion_imag
_atom_type_scat_source
C C 0.0033 0.0016 'International Tables Vol C Tables 4.2.6.8 and 6.1.1.4'
H H 0.0000 0.0000 'International Tables Vol C Tables 4.2.6.8 and 6.1.1.4'
N N 0.0061 0.0033 'International Tables Vol C Tables 4.2.6.8 and 6.1.1.4'
O O 0.0106 0.0060 'International Tables Vol C Tables 4.2.6.8 and 6.1.1.4'
S S 0.1246 0.1234 'International Tables Vol C Tables 4.2.6.8 and 6.1.1.4'

loop_
_geom_angle_atom_site_label_1
_geom_angle_atom_site_label_2
_geom_angle_atom_site_label_3
_geom_angle
_geom_angle_site_symmetry_1
_geom_angle_site_symmetry_3
_geom_angle_publ_flag
O16 C1 C6 124.98(13) . . ?
O16 C1 C2 122.99(13) . . ?
C6 C1 C2 111.91(11) . . ?
N12 C2 C15 104.68(11) . . ?
N12 C2 C1 104.45(10) . . ?
C15 C2 C1 115.22(11) . . ?
N12 C2 C3 108.20(10) . . ?
C15 C2 C3 116.63(11) . . ?
C1 C2 C3 106.79(10) . . ?
C4 C3 C8 109.93(11) . . ?
C4 C3 C2 110.14(11) . . ?
C8 C3 C2 101.02(10) . . ?
C4 C3 H3 111.8 . . ?
C8 C3 H3 111.8 . . ?
C2 C3 H3 111.8 . . ?
C5 C4 C3 115.30(13) . . ?
C5 C4 H4 122.3 . . ?
C3 C4 H4 122.3 . . ?
C4 C5 C6 114.78(13) . . ?
C4 C5 H5 122.6 . . ?
C6 C5 H5 122.6 . . ?
C5 C6 C1 100.99(11) . . ?
C5 C6 C7 107.98(12) . . ?
C1 C6 C7 111.09(11) . . ?
C5 C6 H6 112.1 . . ?
C1 C6 H6 112.1 . . ?
C7 C6 H6 112.1 . . ?
C8 C7 C6 110.03(11) . . ?
C8 C7 H7A 109.7 . . ?
C6 C7 H7A 109.7 . . ?
C8 C7 H7B 109.7 . . ?
C6 C7 H7B 109.7 . . ?
H7A C7 H7B 108.2 . . ?
C7 C8 C3 109.76(11) . . ?
C7 C8 S9 111.92(10) . . ?
C3 C8 S9 99.86(9) . . ?
C7 C8 H8 111.6 . . ?
C3 C8 H8 111.6 . . ?
S9 C8 H8 111.6 . . ?
N12 C13 C14 104.24(12) . . ?
N12 C13 H13A 110.9 . . ?
C14 C13 H13A 110.9 . . ?
N12 C13 H13B 110.9 . . ?
C14 C13 H13B 110.9 . . ?
H13A C13 H13B 108.9 . . ?
C13 C14 C15 102.63(12) . . ?
C13 C14 H14A 111.2 . . ?
C15 C14 H14A 111.2 . . ?
C13 C14 H14B 111.2 . . ?
C15 C14 H14B 111.2 . . ?
H14A C14 H14B 109.2 . . ?
C14 C15 C2 104.49(12) . . ?
C14 C15 H15A 110.9 . . ?
C2 C15 H15A 110.9 . . ?
C14 C15 H15B 110.9 . . ?
C2 C15 H15B 110.9 . . ?
H15A C15 H15B 108.9 . . ?
C13 N12 C2 108.93(11) . . ?
C13 N12 S9 116.62(10) . . ?
C2 N12 S9 109.67(9) . . ?
O10 S9 O11 116.15(7) . . ?
O10 S9 N12 109.45(7) . . ?
O11 S9 N12 111.99(7) . . ?
O10 S9 C8 114.09(7) . . ?
O11 S9 C8 109.43(7) . . ?
N12 S9 C8 93.55(6) . . ?
O32 C17 C22 125.00(13) . . ?
O32 C17 C18 123.02(13) . . ?
C22 C17 C18 111.96(11) . . ?
N28 C18 C31 104.67(11) . . ?
N28 C18 C17 105.14(10) . . ?
C31 C18 C17 115.60(11) . . ?
N28 C18 C19 108.03(10) . . ?
C31 C18 C19 115.39(11) . . ?
C17 C18 C19 107.28(11) . . ?
C20 C19 C24 110.64(12) . . ?
C20 C19 C18 109.45(11) . . ?
C24 C19 C18 100.92(10) . . ?
C20 C19 H19 111.8 . . ?
C24 C19 H19 111.8 . . ?
C18 C19 H19 111.8 . . ?
C21 C20 C19 115.72(13) . . ?
C21 C20 H20 122.1 . . ?
C19 C20 H20 122.1 . . ?
C20 C21 C22 114.35(13) . . ?
C20 C21 H21 122.8 . . ?
C22 C21 H21 122.8 . . ?
C21 C22 C17 102.04(12) . . ?
C21 C22 C23 108.31(12) . . ?
C17 C22 C23 109.96(12) . . ?
C21 C22 H22 112.0 . . ?
C17 C22 H22 112.0 . . ?
C23 C22 H22 112.0 . . ?
C24 C23 C22 110.05(12) . . ?
C24 C23 H23A 109.6 . . ?
C22 C23 H23A 109.6 . . ?
C24 C23 H23B 109.6 . . ?
C22 C23 H23B 109.7 . . ?
H23A C23 H23B 108.2 . . ?
C23 C24 C19 109.83(11) . . ?
C23 C24 S25 113.03(9) . . ?
C19 C24 S25 99.79(9) . . ?
C23 C24 H24 111.2 . . ?
C19 C24 H24 111.2 . . ?
S25 C24 H24 111.2 . . ?
N28 C29 C30 104.16(11) . . ?
N28 C29 H29A 110.9 . . ?
C30 C29 H29A 110.9 . . ?
N28 C29 H29B 110.9 . . ?
C30 C29 H29B 110.9 . . ?
H29A C29 H29B 108.9 . . ?
C29 C30 C31 102.53(12) . . ?
C29 C30 H30A 111.3 . . ?
C31 C30 H30A 111.3 . . ?
C29 C30 H30B 111.3 . . ?
C31 C30 H30B 111.3 . . ?
H30A C30 H30B 109.2 . . ?
C18 C31 C30 103.99(11) . . ?
C18 C31 H31A 111.0 . . ?
C30 C31 H31A 111.0 . . ?
C18 C31 H31B 111.0 . . ?
C30 C31 H31B 111.0 . . ?
H31A C31 H31B 109.0 . . ?
C29 N28 C18 108.95(11) . . ?
C29 N28 S25 117.29(10) . . ?
C18 N28 S25 109.35(8) . . ?
O27 S25 O26 115.79(7) . . ?
O27 S25 N28 109.85(6) . . ?
O26 S25 N28 111.84(7) . . ?
O27 S25 C24 113.26(7) . . ?
O26 S25 C24 109.70(7) . . ?
N28 S25 C24 94.45(6) . . ?

loop_
_geom_bond_atom_site_label_1
_geom_bond_atom_site_label_2
_geom_bond_distance
_geom_bond_site_symmetry_2
_geom_bond_publ_flag
C1 O16 1.2044(17) . ?
C1 C6 1.5159(19) . ?
C1 C2 1.5428(18) . ?
C2 N12 1.5036(17) . ?
C2 C15 1.5280(19) . ?
C2 C3 1.5588(18) . ?
C3 C4 1.5027(19) . ?
C3 C8 1.5468(19) . ?
C3 H3 1.0000 . ?
C4 C5 1.326(2) . ?
C4 H4 0.9500 . ?
C5 C6 1.509(2) . ?
C5 H5 0.9500 . ?
C6 C7 1.551(2) . ?
C6 H6 1.0000 . ?
C7 C8 1.5447(19) . ?
C7 H7A 0.9900 . ?
C7 H7B 0.9900 . ?
C8 S9 1.7850(15) . ?
C8 H8 1.0000 . ?
C13 N12 1.4906(19) . ?
C13 C14 1.517(2) . ?
C13 H13A 0.9900 . ?
C13 H13B 0.9900 . ?
C14 C15 1.527(2) . ?
C14 H14A 0.9900 . ?
C14 H14B 0.9900 . ?
C15 H15A 0.9900 . ?
C15 H15B 0.9900 . ?
N12 S9 1.6595(12) . ?
O10 S9 1.4361(12) . ?
O11 S9 1.4405(11) . ?
C17 O32 1.2070(17) . ?
C17 C22 1.519(2) . ?
C17 C18 1.5425(18) . ?
C18 N28 1.5069(17) . ?
C18 C31 1.5264(19) . ?
C18 C19 1.5564(18) . ?
C19 C20 1.500(2) . ?
C19 C24 1.5468(19) . ?
C19 H19 1.0000 . ?
C20 C21 1.327(2) . ?
C20 H20 0.9500 . ?
C21 C22 1.510(2) . ?
C21 H21 0.9500 . ?
C22 C23 1.551(2) . ?
C22 H22 1.0000 . ?
C23 C24 1.5397(19) . ?
C23 H23A 0.9900 . ?
C23 H23B 0.9900 . ?
C24 S25 1.7864(14) . ?
C24 H24 1.0000 . ?
C29 N28 1.4905(18) . ?
C29 C30 1.521(2) . ?
C29 H29A 0.9900 . ?
C29 H29B 0.9900 . ?
C30 C31 1.530(2) . ?
C30 H30A 0.9900 . ?
C30 H30B 0.9900 . ?
C31 H31A 0.9900 . ?
C31 H31B 0.9900 . ?
N28 S25 1.6621(12) . ?
O26 S25 1.4419(11) . ?
O27 S25 1.4378(11) . ?

loop_
_geom_torsion_atom_site_label_1
_geom_torsion_atom_site_label_2
_geom_torsion_atom_site_label_3
_geom_torsion_atom_site_label_4
_geom_torsion
_geom_torsion_site_symmetry_1
_geom_torsion_site_symmetry_2
_geom_torsion_site_symmetry_3
_geom_torsion_site_symmetry_4
_geom_torsion_publ_flag
O16 C1 C2 N12 87.43(15) . . . . ?
C6 C1 C2 N12 -96.26(12) . . . . ?
O16 C1 C2 C15 -26.81(19) . . . . ?
C6 C1 C2 C15 149.50(12) . . . . ?
O16 C1 C2 C3 -158.08(13) . . . . ?
C6 C1 C2 C3 18.23(14) . . . . ?
N12 C2 C3 C4 153.73(11) . . . . ?
C15 C2 C3 C4 -88.67(14) . . . . ?
C1 C2 C3 C4 41.80(14) . . . . ?
N12 C2 C3 C8 37.54(13) . . . . ?
C15 C2 C3 C8 155.13(12) . . . . ?
C1 C2 C3 C8 -74.39(12) . . . . ?
C8 C3 C4 C5 55.61(17) . . . . ?
C2 C3 C4 C5 -54.86(17) . . . . ?
C3 C4 C5 C6 -0.29(19) . . . . ?
C4 C5 C6 C1 60.23(16) . . . . ?
C4 C5 C6 C7 -56.41(17) . . . . ?
O16 C1 C6 C5 107.68(15) . . . . ?
C2 C1 C6 C5 -68.54(13) . . . . ?
O16 C1 C6 C7 -137.99(14) . . . . ?
C2 C1 C6 C7 45.78(15) . . . . ?
C5 C6 C7 C8 56.16(15) . . . . ?
C1 C6 C7 C8 -53.71(15) . . . . ?
C6 C7 C8 C3 -4.21(16) . . . . ?
C6 C7 C8 S9 105.71(12) . . . . ?
C4 C3 C8 C7 -49.95(15) . . . . ?
C2 C3 C8 C7 66.39(13) . . . . ?
C4 C3 C8 S9 -167.67(9) . . . . ?
C2 C3 C8 S9 -51.32(10) . . . . ?
N12 C13 C14 C15 36.43(15) . . . . ?
C13 C14 C15 C2 -37.76(15) . . . . ?
N12 C2 C15 C14 24.47(15) . . . . ?
C1 C2 C15 C14 138.58(12) . . . . ?
C3 C2 C15 C14 -95.03(14) . . . . ?
C14 C13 N12 C2 -21.85(15) . . . . ?
C14 C13 N12 S9 102.89(13) . . . . ?
C15 C2 N12 C13 -1.70(14) . . . . ?
C1 C2 N12 C13 -123.19(12) . . . . ?
C3 C2 N12 C13 123.32(12) . . . . ?
C15 C2 N12 S9 -130.43(10) . . . . ?
C1 C2 N12 S9 108.08(10) . . . . ?
C3 C2 N12 S9 -5.41(13) . . . . ?
C13 N12 S9 O10 94.71(12) . . . . ?
C2 N12 S9 O10 -140.92(10) . . . . ?
C13 N12 S9 O11 -35.58(13) . . . . ?
C2 N12 S9 O11 88.79(10) . . . . ?
C13 N12 S9 C8 -148.19(11) . . . . ?
C2 N12 S9 C8 -23.82(10) . . . . ?
C7 C8 S9 O10 42.45(12) . . . . ?
C3 C8 S9 O10 158.54(9) . . . . ?
C7 C8 S9 O11 174.48(9) . . . . ?
C3 C8 S9 O11 -69.42(10) . . . . ?
C7 C8 S9 N12 -70.70(10) . . . . ?
C3 C8 S9 N12 45.39(9) . . . . ?
O32 C17 C18 N28 81.00(16) . . . . ?
C22 C17 C18 N28 -100.22(13) . . . . ?
O32 C17 C18 C31 -33.9(2) . . . . ?
C22 C17 C18 C31 144.92(13) . . . . ?
O32 C17 C18 C19 -164.17(14) . . . . ?
C22 C17 C18 C19 14.61(15) . . . . ?
N28 C18 C19 C20 157.17(11) . . . . ?
C31 C18 C19 C20 -86.13(14) . . . . ?
C17 C18 C19 C20 44.29(14) . . . . ?
N28 C18 C19 C24 40.51(13) . . . . ?
C31 C18 C19 C24 157.20(11) . . . . ?
C17 C18 C19 C24 -72.38(12) . . . . ?
C24 C19 C20 C21 54.88(16) . . . . ?
C18 C19 C20 C21 -55.46(17) . . . . ?
C19 C20 C21 C22 -0.45(19) . . . . ?
C20 C21 C22 C17 59.96(16) . . . . ?
C20 C21 C22 C23 -56.03(17) . . . . ?
O32 C17 C22 C21 112.78(16) . . . . ?
C18 C17 C22 C21 -65.97(14) . . . . ?
O32 C17 C22 C23 -132.43(15) . . . . ?
C18 C17 C22 C23 48.82(15) . . . . ?
C21 C22 C23 C24 56.85(15) . . . . ?
C17 C22 C23 C24 -53.89(15) . . . . ?
C22 C23 C24 C19 -5.56(16) . . . . ?
C22 C23 C24 S25 104.91(12) . . . . ?
C20 C19 C24 C23 -48.39(15) . . . . ?
C18 C19 C24 C23 67.40(13) . . . . ?
C20 C19 C24 S25 -167.36(9) . . . . ?
C18 C19 C24 S25 -51.57(10) . . . . ?
N28 C29 C30 C31 36.43(15) . . . . ?
N28 C18 C31 C30 26.56(14) . . . . ?
C17 C18 C31 C30 141.69(12) . . . . ?
C19 C18 C31 C30 -92.02(14) . . . . ?
C29 C30 C31 C18 -39.04(15) . . . . ?
C30 C29 N28 C18 -20.47(15) . . . . ?
C30 C29 N28 S25 104.37(12) . . . . ?
C31 C18 N28 C29 -3.86(14) . . . . ?
C17 C18 N28 C29 -126.10(12) . . . . ?
C19 C18 N28 C29 119.59(12) . . . . ?
C31 C18 N28 S25 -133.24(10) . . . . ?
C17 C18 N28 S25 104.52(10) . . . . ?
C19 C18 N28 S25 -9.78(12) . . . . ?
C29 N28 S25 O27 98.54(11) . . . . ?
C18 N28 S25 O27 -136.81(9) . . . . ?
C29 N28 S25 O26 -31.47(12) . . . . ?
C18 N28 S25 O26 93.17(10) . . . . ?
C29 N28 S25 C24 -144.76(10) . . . . ?
C18 N28 S25 C24 -20.12(10) . . . . ?
C23 C24 S25 O27 40.68(12) . . . . ?
C19 C24 S25 O27 157.26(8) . . . . ?
C23 C24 S25 O26 171.74(10) . . . . ?
C19 C24 S25 O26 -71.68(10) . . . . ?
C23 C24 S25 N28 -73.16(10) . . . . ?
C19 C24 S25 N28 43.42(9) . . . . ?
